data_4020528
loop_
_publ_author_name
'Youjun Yang'
'Jorge O. Escobedo'
'Alexander Wong'
'Corin M. Schowalter'
'Michael C. Touchy'
'Lijuan Jiao'
'William E. Crowe'
'Frank R. Fronczek'
'Robert M. Strongin'

_publ_section_title
;
 A Convenient Preparation of Xanthene Dyes
;
_journal_name_full 'Journal of Organic Chemistry'
_journal_page_first 6907
_journal_page_last 6912
_journal_paper_doi 10.1021/jo051002a
_journal_volume 70
_journal_year 2005
_chemical_formula_moiety 'C15 H13 Cl O3'
_chemical_formula_sum 'C15 H13 Cl O3'
_chemical_formula_weight 276.70
_space_group_IT_number 14
_symmetry_cell_setting monoclinic
_symmetry_space_group_name_Hall '-P 2ybc'
_symmetry_space_group_name_H-M 'P 1 21/c 1'
_cell_angle_alpha 90
_cell_angle_beta 96.27(2)
_cell_angle_gamma 90
_cell_formula_units_Z 4
_cell_length_a 10.553(4)
_cell_length_b 14.930(6)
_cell_length_c 8.221(3)
_cell_measurement_temperature 105
_cell_volume 1287.5(9)
_diffrn_ambient_temperature 105
_exptl_crystal_density_diffrn 1.427
_cod_depositor_comments
;
The following automatic conversions were performed:
'_symmetry_cell_setting' value 'Monoclinic' changed to 'monoclinic'
according to '/home/saulius/struct/CIF-dictionaries/cif_core.dic'
dictionary named 'cif_core.dic' version 2.4.1 from 2010-06-29.

Automatic conversion script
Id: cif_fix_enum 1527 2010-12-29 10:47:43Z saulius 
;
_cod_original_sg_symbol_H-M 'P 21/c'
_cod_database_code 4020528

loop_
_symmetry_equiv_pos_as_xyz
'x, y, z'
'-x, y+1/2, -z+1/2'
'-x, -y, -z'
'x, -y-1/2, z-1/2'

loop_
_atom_site_label
_atom_site_type_symbol
_atom_site_fract_x
_atom_site_fract_y
_atom_site_fract_z
_atom_site_U_iso_or_equiv
_atom_site_adp_type
_atom_site_occupancy
_atom_site_symmetry_multiplicity
_atom_site_calc_flag
_atom_site_refinement_flags
_atom_site_disorder_assembly
_atom_site_disorder_group
Cl1 Cl 0.25140(5) 0.24096(4) 0.35284(6) 0.02854(18) Uani 1 1 d . . .
O1 O 0.10479(13) 0.57743(10) 0.50530(16) 0.0266(4) Uani 1 1 d . . .
O2 O 0.50612(13) 0.26533(9) 0.50931(17) 0.0263(4) Uani 1 1 d . . .
O3 O 0.42116(12) 0.54975(10) 0.76163(16) 0.0241(3) Uani 1 1 d . . .
C1 C 0.25946(18) 0.47134(14) 0.6047(2) 0.0196(5) Uani 1 1 d . . .
C2 C 0.21978(19) 0.39893(14) 0.5044(2) 0.0199(5) Uani 1 1 d . . .
H2 H 0.1342 0.3965 0.4549 0.024 Uiso 1 1 calc R . .
C3 C 0.30303(18) 0.33084(14) 0.4759(2) 0.0202(5) Uani 1 1 d . . .
C4 C 0.43044(18) 0.33488(13) 0.5452(2) 0.0205(5) Uani 1 1 d . . .
C5 C 0.47192(19) 0.40739(14) 0.6423(2) 0.0218(5) Uani 1 1 d . . .
H5 H 0.5584 0.4109 0.6880 0.026 Uiso 1 1 calc R . .
C6 C 0.38706(19) 0.47494(14) 0.6727(2) 0.0205(5) Uani 1 1 d . . .
C7 C 0.16396(18) 0.54386(14) 0.6259(2) 0.0197(5) Uani 1 1 d . . .
C8 C 0.13876(18) 0.57149(13) 0.7944(2) 0.0189(4) Uani 1 1 d . . .
C9 C 0.17562(18) 0.51906(14) 0.9315(2) 0.0206(5) Uani 1 1 d . . .
H9 H 0.2213 0.4649 0.9207 0.025 Uiso 1 1 calc R . .
C10 C 0.14524(18) 0.54629(14) 1.0847(2) 0.0235(5) Uani 1 1 d . . .
H10 H 0.1701 0.5107 1.1785 0.028 Uiso 1 1 calc R . .
C11 C 0.07880(19) 0.62536(14) 1.1000(2) 0.0245(5) Uani 1 1 d . . .
H11 H 0.0589 0.6440 1.2047 0.029 Uiso 1 1 calc R . .
C12 C 0.04118(19) 0.67738(15) 0.9639(2) 0.0255(5) Uani 1 1 d . . .
H12 H -0.0048 0.7313 0.9750 0.031 Uiso 1 1 calc R . .
C13 C 0.07090(19) 0.65049(14) 0.8112(2) 0.0223(5) Uani 1 1 d . . .
H13 H 0.0449 0.6860 0.7176 0.027 Uiso 1 1 calc R . .
C14 C 0.6349(2) 0.26351(16) 0.5863(3) 0.0325(5) Uani 1 1 d . . .
H14A H 0.6813 0.3155 0.5506 0.049 Uiso 1 1 calc R . .
H14B H 0.6767 0.2084 0.5554 0.049 Uiso 1 1 calc R . .
H14C H 0.6346 0.2654 0.7054 0.049 Uiso 1 1 calc R . .
C15 C 0.55167(18) 0.55682(16) 0.8318(3) 0.0267(5) Uani 1 1 d . . .
H15A H 0.5733 0.5053 0.9033 0.040 Uiso 1 1 calc R . .
H15B H 0.5631 0.6122 0.8957 0.040 Uiso 1 1 calc R . .
H15C H 0.6076 0.5578 0.7441 0.040 Uiso 1 1 calc R . .

loop_
_atom_site_aniso_label
_atom_site_aniso_U_11
_atom_site_aniso_U_22
_atom_site_aniso_U_33
_atom_site_aniso_U_23
_atom_site_aniso_U_13
_atom_site_aniso_U_12
Cl1 0.0290(3) 0.0259(3) 0.0308(3) -0.0091(2) 0.0035(2) 0.0015(2)
O1 0.0291(8) 0.0278(9) 0.0220(7) 0.0015(7) -0.0007(6) 0.0066(7)
O2 0.0226(8) 0.0243(8) 0.0323(8) -0.0002(7) 0.0045(6) 0.0069(7)
O3 0.0191(7) 0.0231(8) 0.0292(8) -0.0036(7) -0.0008(6) -0.0007(6)
C1 0.0200(10) 0.0202(11) 0.0190(10) 0.0013(8) 0.0039(8) -0.0010(9)
C2 0.0196(10) 0.0229(12) 0.0171(10) 0.0031(9) 0.0026(8) -0.0010(9)
C3 0.0242(11) 0.0192(11) 0.0178(10) -0.0007(9) 0.0052(8) -0.0005(9)
C4 0.0224(11) 0.0189(11) 0.0217(10) 0.0056(9) 0.0087(9) 0.0029(9)
C5 0.0201(11) 0.0231(12) 0.0227(10) 0.0031(9) 0.0040(9) -0.0009(9)
C6 0.0250(11) 0.0190(11) 0.0175(10) 0.0008(9) 0.0029(8) -0.0016(9)
C7 0.0172(10) 0.0202(12) 0.0216(10) 0.0012(9) 0.0014(8) -0.0025(9)
C8 0.0181(10) 0.0193(11) 0.0190(9) -0.0003(9) 0.0004(8) -0.0031(9)
C9 0.0187(11) 0.0189(11) 0.0241(10) 0.0007(9) 0.0016(8) -0.0010(9)
C10 0.0200(11) 0.0277(13) 0.0227(10) 0.0045(9) 0.0020(9) 0.0003(9)
C11 0.0248(11) 0.0283(13) 0.0205(10) -0.0047(10) 0.0033(9) -0.0012(10)
C12 0.0257(12) 0.0233(12) 0.0276(11) -0.0027(10) 0.0030(9) 0.0026(9)
C13 0.0247(11) 0.0207(11) 0.0210(10) 0.0014(9) 0.0003(8) -0.0020(9)
C14 0.0233(12) 0.0326(14) 0.0413(13) 0.0005(11) 0.0021(10) 0.0077(10)
C15 0.0202(11) 0.0282(12) 0.0306(11) -0.0007(10) -0.0022(9) -0.0032(9)

loop_
_geom_bond_atom_site_label_1
_geom_bond_atom_site_label_2
_geom_bond_distance
_geom_bond_site_symmetry_2
_geom_bond_publ_flag
Cl1 C3 1.732(2) . ?
O1 C7 1.220(2) . ?
O2 C4 1.362(2) . ?
O2 C14 1.435(3) . ?
O3 C6 1.362(2) . ?
O3 C15 1.438(2) . ?
C1 C2 1.396(3) . ?
C1 C6 1.402(3) . ?
C1 C7 1.502(3) . ?
C2 C3 1.380(3) . ?
C2 H2 0.9500 . ?
C3 C4 1.403(3) . ?
C4 C5 1.387(3) . ?
C5 C6 1.389(3) . ?
C5 H5 0.9500 . ?
C7 C8 1.497(3) . ?
C8 C9 1.393(3) . ?
C8 C13 1.395(3) . ?
C9 C10 1.394(3) . ?
C9 H9 0.9500 . ?
C10 C11 1.386(3) . ?
C10 H10 0.9500 . ?
C11 C12 1.384(3) . ?
C11 H11 0.9500 . ?
C12 C13 1.386(3) . ?
C12 H12 0.9500 . ?
C13 H13 0.9500 . ?
C14 H14A 0.9800 . ?
C14 H14B 0.9800 . ?
C14 H14C 0.9800 . ?
C15 H15A 0.9800 . ?
C15 H15B 0.9800 . ?
C15 H15C 0.9800 . ?

loop_
_cod_related_entry_id
_cod_related_entry_database
_cod_related_entry_code
1 ChemSpider 9992882
